data_4308773
loop_
_publ_author_name
'Fu-Ming Hwang'
'Hsing-Yi Chen'
'Po-Shen Chen'
'Chao-Shiuan Liu'
'Yun Chi'
'Ching-Fong Shu'
'Fang-Iy Wu'
'Pi-Tai Chou'
'Shie-Ming Peng'
'Gene-Hsiang Lee'

_publ_section_title
;
Iridium(III) Complexes with Orthometalated Quinoxaline Ligands: Subtle
Tuning of Emission to the Saturated Red Color
;
_journal_name_full 'Inorganic Chemistry'
_journal_page_first 1344
_journal_page_last 1353
_journal_paper_doi 10.1021/ic0489443
_journal_volume 44
_journal_year 2005
_chemical_formula_sum 'C50 H33 Cl2 F3 Ir N7'
_chemical_formula_weight 1051.93
_chemical_name_systematic
; 
 ? 
;
_space_group_IT_number 2
_symmetry_cell_setting triclinic
_symmetry_space_group_name_Hall '-P 1'
_symmetry_space_group_name_H-M 'P -1'
_atom_sites_solution_hydrogens geom
_atom_sites_solution_primary direct
_atom_sites_solution_secondary difmap
_audit_creation_method SHELXL-97
_cell_angle_alpha 100.4154(8)
_cell_angle_beta 92.6985(9)
_cell_angle_gamma 114.9504(8)
_cell_formula_units_Z 2
_cell_length_a 11.1500(5)
_cell_length_b 12.5173(5)
_cell_length_c 17.0626(7)
_cell_measurement_reflns_used 5475
_cell_measurement_temperature 295(2)
_cell_measurement_theta_max 24.66
_cell_measurement_theta_min 2.22
_cell_volume 2103.16(15)
_computing_cell_refinement 'Bruker SAINT'
_computing_data_collection 'Bruker SMART'
_computing_data_reduction 'Bruker SAINT'
_computing_molecular_graphics 'Bruker SHELXTL'
_computing_publication_material 'Bruker SHELXTL'
_computing_structure_refinement 'SHELXL-97 (Sheldrick, 1997)'
_computing_structure_solution 'SHELXS-97 (Sheldrick, 1990)'
_diffrn_ambient_temperature 295(2)
_diffrn_measured_fraction_theta_full 0.997
_diffrn_measured_fraction_theta_max 0.997
_diffrn_measurement_device_type 'BRUKER SMART ApexCCD area detector'
_diffrn_measurement_method 'omega scans'
_diffrn_radiation_monochromator graphite
_diffrn_radiation_source 'fine-focus sealed tube'
_diffrn_radiation_type MoK\a
_diffrn_radiation_wavelength 0.71073
_diffrn_reflns_av_R_equivalents 0.0365
_diffrn_reflns_av_sigmaI/netI 0.0362
_diffrn_reflns_limit_h_max 14
_diffrn_reflns_limit_h_min -14
_diffrn_reflns_limit_k_max 16
_diffrn_reflns_limit_k_min -16
_diffrn_reflns_limit_l_max 22
_diffrn_reflns_limit_l_min -22
_diffrn_reflns_number 34839
_diffrn_reflns_theta_full 27.50
_diffrn_reflns_theta_max 27.50
_diffrn_reflns_theta_min 1.23
_exptl_absorpt_coefficient_mu 3.361
_exptl_absorpt_correction_T_max 0.6885
_exptl_absorpt_correction_T_min 0.3859
_exptl_absorpt_correction_type multi-scan
_exptl_crystal_colour red
_exptl_crystal_density_diffrn 1.661
_exptl_crystal_density_meas 0
_exptl_crystal_density_method 'not measured'
_exptl_crystal_description plate
_exptl_crystal_F_000 1040
_exptl_crystal_size_max 0.35
_exptl_crystal_size_mid 0.35
_exptl_crystal_size_min 0.12
_refine_diff_density_max 1.375
_refine_diff_density_min -0.955
_refine_diff_density_rms 0.097
_refine_ls_extinction_method none
_refine_ls_goodness_of_fit_ref 1.049
_refine_ls_hydrogen_treatment mixed
_refine_ls_matrix_type full
_refine_ls_number_parameters 563
_refine_ls_number_reflns 9651
_refine_ls_number_restraints 0
_refine_ls_restrained_S_all 1.049
_refine_ls_R_factor_all 0.0352
_refine_ls_R_factor_gt 0.0304
_refine_ls_shift/su_max 0.002
_refine_ls_shift/su_mean 0.000
_refine_ls_structure_factor_coef Fsqd
_refine_ls_weighting_details 'calc w=1/[\s^2^(Fo^2^)+(0.0378P)^2^+1.5636P] where P=(Fo^2^+2Fc^2^)/3'
_refine_ls_weighting_scheme calc
_refine_ls_wR_factor_gt 0.0724
_refine_ls_wR_factor_ref 0.0767
_reflns_number_gt 8762
_reflns_number_total 9651
_reflns_threshold_expression >2sigma(I)
_cod_data_source_file ic0489443si20040803_063003.cif
_cod_data_source_block ic10148
_cod_depositor_comments
;
The following automatic conversions were performed:
'_symmetry_cell_setting' value 'Triclinic' changed to 'triclinic'
according to '/home/saulius/struct/CIF-dictionaries/cif_core.dic'
dictionary named 'cif_core.dic' version 2.4.1 from 2010-06-29.

Automatic conversion script
Id: cif_fix_enum 1527 2010-12-29 10:47:43Z saulius 
;
_cod_original_cell_volume 2103.15(15)
_cod_database_code 4308773

loop_
_symmetry_equiv_pos_as_xyz
'x, y, z'
'-x, -y, -z'

loop_
_atom_site_label
_atom_site_type_symbol
_atom_site_fract_x
_atom_site_fract_y
_atom_site_fract_z
_atom_site_U_iso_or_equiv
_atom_site_adp_type
_atom_site_occupancy
_atom_site_symmetry_multiplicity
_atom_site_calc_flag
_atom_site_refinement_flags
_atom_site_disorder_assembly
_atom_site_disorder_group
Ir Ir 0.049824(11) 0.057417(11) 0.259877(7) 0.03227(5) Uani 1 1 d . . .
N1 N 0.1870(3) 0.1097(3) 0.16945(18) 0.0376(6) Uani 1 1 d . . .
N2 N -0.0410(3) -0.0861(3) 0.15625(18) 0.0375(6) Uani 1 1 d . . .
N3 N -0.1537(3) -0.1907(3) 0.14130(19) 0.0419(7) Uani 1 1 d . . .
N4 N 0.1842(3) 0.0058(3) 0.30835(17) 0.0360(6) Uani 1 1 d . . .
N5 N 0.3996(3) -0.0304(3) 0.3660(2) 0.0499(8) Uani 1 1 d . . .
N6 N -0.0913(3) 0.1104(3) 0.22240(18) 0.0358(6) Uani 1 1 d . . .
N7 N -0.3159(3) 0.1168(3) 0.1473(2) 0.0462(7) Uani 1 1 d . . .
F1 F -0.2865(4) -0.3929(3) -0.0473(2) 0.1098(13) Uani 1 1 d . . .
F2 F -0.2300(4) -0.4564(3) 0.0441(3) 0.1387(19) Uani 1 1 d . . .
F3 F -0.3741(3) -0.3912(3) 0.0569(3) 0.1182(15) Uani 1 1 d . . .
C1 C 0.3058(4) 0.2074(3) 0.1802(2) 0.0455(8) Uani 1 1 d . . .
H1A H 0.3314 0.2647 0.2285 0.055 Uiso 1 1 calc R . .
C2 C 0.3908(4) 0.2263(4) 0.1232(3) 0.0567(11) Uani 1 1 d . . .
H2A H 0.4722 0.2948 0.1332 0.068 Uiso 1 1 calc R . .
C3 C 0.3553(5) 0.1439(5) 0.0516(3) 0.0642(12) Uani 1 1 d . . .
H3A H 0.4118 0.1553 0.0124 0.077 Uiso 1 1 calc R . .
C4 C 0.2337(4) 0.0436(4) 0.0388(3) 0.0560(10) Uani 1 1 d . . .
H4A H 0.2068 -0.0132 -0.0097 0.067 Uiso 1 1 calc R . .
C5 C 0.1513(4) 0.0275(3) 0.0988(2) 0.0402(8) Uani 1 1 d . . .
C6 C 0.0264(4) -0.0782(3) 0.0922(2) 0.0403(8) Uani 1 1 d . . .
C7 C -0.0434(4) -0.1819(4) 0.0328(2) 0.0513(10) Uani 1 1 d . . .
H7A H -0.0215 -0.2021 -0.0179 0.062 Uiso 1 1 calc R . .
C8 C -0.1536(4) -0.2480(3) 0.0667(2) 0.0473(9) Uani 1 1 d . . .
C9 C -0.2606(5) -0.3708(4) 0.0329(3) 0.0611(12) Uani 1 1 d . . .
C10 C 0.1565(3) 0.2021(3) 0.3479(2) 0.0374(7) Uani 1 1 d . . .
C11 C 0.1234(4) 0.2949(4) 0.3821(3) 0.0499(9) Uani 1 1 d . . .
H11A H 0.0429 0.2932 0.3631 0.060 Uiso 1 1 calc R . .
C12 C 0.2085(4) 0.3891(4) 0.4438(3) 0.0600(12) Uani 1 1 d . . .
H12A H 0.1844 0.4496 0.4657 0.072 Uiso 1 1 calc R . .
C13 C 0.3285(4) 0.3944(4) 0.4731(3) 0.0548(11) Uani 1 1 d . . .
H13A H 0.3844 0.4581 0.5149 0.066 Uiso 1 1 calc R . .
C14 C 0.3663(4) 0.3062(3) 0.4411(2) 0.0436(8) Uani 1 1 d . . .
H14A H 0.4478 0.3105 0.4607 0.052 Uiso 1 1 calc R . .
C15 C 0.2806(3) 0.2093(3) 0.3783(2) 0.0365(7) Uani 1 1 d . . .
C16 C 0.2964(3) 0.0993(3) 0.3509(2) 0.0369(7) Uani 1 1 d . . .
C17 C 0.4108(4) 0.0784(4) 0.3704(2) 0.0432(8) Uani 1 1 d . . .
C18 C 0.5498(4) 0.1756(4) 0.3908(3) 0.0494(9) Uani 1 1 d . . .
C19 C 0.5986(5) 0.2638(5) 0.3476(3) 0.0717(14) Uani 1 1 d . . .
H19A H 0.5415 0.2698 0.3089 0.086 Uiso 1 1 calc R . .
C20 C 0.7331(5) 0.3440(6) 0.3615(4) 0.0892(18) Uani 1 1 d . . .
H20A H 0.7654 0.4026 0.3314 0.107 Uiso 1 1 calc R . .
C21 C 0.8184(5) 0.3387(5) 0.4182(4) 0.0826(18) Uani 1 1 d . . .
H21A H 0.9082 0.3936 0.4272 0.099 Uiso 1 1 calc R . .
C22 C 0.7713(5) 0.2525(6) 0.4617(4) 0.0814(17) Uani 1 1 d . . .
H22A H 0.8292 0.2482 0.5007 0.098 Uiso 1 1 calc R . .
C23 C 0.6375(4) 0.1708(4) 0.4483(3) 0.0639(12) Uani 1 1 d . . .
H23A H 0.6065 0.1120 0.4785 0.077 Uiso 1 1 calc R . .
C24 C 0.1709(4) -0.1107(3) 0.3032(2) 0.0404(8) Uani 1 1 d . . .
C25 C 0.0503(4) -0.2132(3) 0.2711(3) 0.0477(9) Uani 1 1 d . . .
H25A H -0.0219 -0.2048 0.2486 0.057 Uiso 1 1 calc R . .
C26 C 0.0401(5) -0.3251(4) 0.2732(3) 0.0600(11) Uani 1 1 d . . .
H26A H -0.0406 -0.3925 0.2529 0.072 Uiso 1 1 calc R . .
C27 C 0.1473(5) -0.3413(4) 0.3049(3) 0.0651(12) Uani 1 1 d . . .
H27A H 0.1383 -0.4186 0.3047 0.078 Uiso 1 1 calc R . .
C28 C 0.2647(5) -0.2434(4) 0.3360(3) 0.0595(11) Uani 1 1 d . . .
H28A H 0.3364 -0.2540 0.3571 0.071 Uiso 1 1 calc R . .
C29 C 0.2789(4) -0.1264(4) 0.3366(3) 0.0487(9) Uani 1 1 d . . .
C30 C -0.0913(3) -0.0156(3) 0.3272(2) 0.0351(7) Uani 1 1 d . . .
C31 C -0.0817(4) -0.0592(4) 0.3958(2) 0.0447(8) Uani 1 1 d . . .
H31A H -0.0003 -0.0550 0.4157 0.054 Uiso 1 1 calc R . .
C32 C -0.1915(4) -0.1084(4) 0.4345(2) 0.0530(10) Uani 1 1 d . . .
H32A H -0.1833 -0.1372 0.4801 0.064 Uiso 1 1 calc R . .
C33 C -0.3147(4) -0.1157(4) 0.4061(3) 0.0539(10) Uani 1 1 d . . .
H33A H -0.3876 -0.1475 0.4333 0.065 Uiso 1 1 calc R . .
C34 C -0.3281(4) -0.0759(3) 0.3382(2) 0.0448(8) Uani 1 1 d . . .
H34A H -0.4106 -0.0823 0.3185 0.054 Uiso 1 1 calc R . .
C35 C -0.2173(3) -0.0256(3) 0.2984(2) 0.0362(7) Uani 1 1 d . . .
C36 C -0.2150(3) 0.0363(3) 0.2338(2) 0.0370(7) Uani 1 1 d . . .
C37 C -0.3281(3) 0.0317(3) 0.1858(2) 0.0386(8) Uani 1 1 d . . .
C38 C -0.4595(3) -0.0762(3) 0.1679(2) 0.0408(8) Uani 1 1 d . . .
C39 C -0.4657(4) -0.1905(4) 0.1523(3) 0.0506(9) Uani 1 1 d . . .
H39A H -0.3879 -0.1999 0.1601 0.061 Uiso 1 1 calc R . .
C40 C -0.5868(4) -0.2917(4) 0.1252(3) 0.0606(11) Uani 1 1 d . . .
H40A H -0.5900 -0.3685 0.1144 0.073 Uiso 1 1 calc R . .
C41 C -0.7017(4) -0.2777(4) 0.1145(3) 0.0614(12) Uani 1 1 d . . .
H41A H -0.7828 -0.3453 0.0960 0.074 Uiso 1 1 calc R . .
C42 C -0.6977(4) -0.1654(4) 0.1309(3) 0.0607(12) Uani 1 1 d . . .
H42A H -0.7762 -0.1568 0.1245 0.073 Uiso 1 1 calc R . .
C43 C -0.5766(4) -0.0638(4) 0.1571(3) 0.0503(9) Uani 1 1 d . . .
H43A H -0.5741 0.0127 0.1675 0.060 Uiso 1 1 calc R . .
C44 C -0.0763(4) 0.2031(3) 0.1848(2) 0.0385(7) Uani 1 1 d . . .
C45 C 0.0501(4) 0.2970(3) 0.1843(2) 0.0447(8) Uani 1 1 d . . .
H45A H 0.1268 0.2937 0.2051 0.054 Uiso 1 1 calc R . .
C46 C 0.0601(4) 0.3935(3) 0.1531(3) 0.0511(10) Uani 1 1 d . . .
H46A H 0.1439 0.4567 0.1547 0.061 Uiso 1 1 calc R . .
C47 C -0.0526(5) 0.3988(4) 0.1192(3) 0.0611(12) Uani 1 1 d . . .
H47A H -0.0437 0.4644 0.0976 0.073 Uiso 1 1 calc R . .
C48 C -0.1769(5) 0.3069(4) 0.1175(3) 0.0580(11) Uani 1 1 d . . .
H48A H -0.2521 0.3096 0.0938 0.070 Uiso 1 1 calc R . .
C49 C -0.1908(4) 0.2088(3) 0.1518(2) 0.0443(8) Uani 1 1 d . . .
C50 C 0.4022(13) 0.3918(12) 0.7270(8) 0.191(5) Uiso 1 1 d . . .
H50A H 0.3428 0.3293 0.6819 0.229 Uiso 1 1 calc R . .
H50B H 0.4079 0.3521 0.7699 0.229 Uiso 1 1 calc R . .
Cl1 Cl 0.3343(3) 0.4766(3) 0.7567(3) 0.2284(19) Uani 1 1 d . . .
Cl2 Cl 0.5635(4) 0.4568(3) 0.6971(2) 0.1777(12) Uani 1 1 d . . .

loop_
_atom_site_aniso_label
_atom_site_aniso_U_11
_atom_site_aniso_U_22
_atom_site_aniso_U_33
_atom_site_aniso_U_23
_atom_site_aniso_U_13
_atom_site_aniso_U_12
Ir 0.02945(7) 0.02995(7) 0.03129(8) 0.00123(5) 0.00341(5) 0.00952(5)
N1 0.0388(15) 0.0359(15) 0.0365(16) 0.0061(12) 0.0063(12) 0.0156(12)
N2 0.0354(14) 0.0349(15) 0.0368(16) 0.0010(12) 0.0027(12) 0.0132(12)
N3 0.0364(15) 0.0345(15) 0.0444(18) -0.0025(13) -0.0039(13) 0.0113(12)
N4 0.0316(13) 0.0350(14) 0.0355(15) 0.0033(12) 0.0036(11) 0.0110(11)
N5 0.0448(17) 0.052(2) 0.052(2) 0.0038(16) -0.0006(15) 0.0239(15)
N6 0.0349(14) 0.0328(14) 0.0364(16) 0.0037(12) 0.0044(12) 0.0134(12)
N7 0.0430(17) 0.0469(18) 0.0493(19) 0.0104(15) 0.0022(14) 0.0207(15)
F1 0.111(3) 0.085(2) 0.068(2) -0.0235(17) -0.0190(19) 0.001(2)
F2 0.131(3) 0.0415(17) 0.212(5) -0.007(2) -0.067(3) 0.0307(19)
F3 0.0644(19) 0.074(2) 0.151(4) -0.039(2) 0.031(2) -0.0073(16)
C1 0.0444(19) 0.0380(19) 0.048(2) 0.0082(16) 0.0082(17) 0.0127(16)
C2 0.048(2) 0.058(3) 0.061(3) 0.020(2) 0.017(2) 0.017(2)
C3 0.064(3) 0.074(3) 0.060(3) 0.027(2) 0.031(2) 0.028(2)
C4 0.063(3) 0.062(3) 0.042(2) 0.0088(19) 0.0178(19) 0.027(2)
C5 0.0441(19) 0.0424(19) 0.0360(19) 0.0065(15) 0.0026(15) 0.0219(16)
C6 0.0437(19) 0.0444(19) 0.0358(19) 0.0043(15) 0.0031(15) 0.0242(16)
C7 0.055(2) 0.056(2) 0.037(2) -0.0068(17) 0.0005(17) 0.0253(19)
C8 0.046(2) 0.0398(19) 0.047(2) -0.0077(16) -0.0084(17) 0.0184(17)
C9 0.058(3) 0.050(2) 0.060(3) -0.011(2) -0.007(2) 0.019(2)
C10 0.0372(17) 0.0316(16) 0.0355(18) 0.0009(14) 0.0074(14) 0.0099(14)
C11 0.044(2) 0.043(2) 0.056(2) -0.0060(18) 0.0040(18) 0.0195(17)
C12 0.053(2) 0.047(2) 0.067(3) -0.015(2) 0.006(2) 0.0195(19)
C13 0.045(2) 0.040(2) 0.052(2) -0.0138(18) 0.0004(18) 0.0039(17)
C14 0.0331(17) 0.0398(19) 0.044(2) 0.0021(16) 0.0013(15) 0.0060(15)
C15 0.0328(16) 0.0347(17) 0.0347(18) 0.0048(14) 0.0066(13) 0.0089(13)
C16 0.0324(16) 0.0381(17) 0.0338(18) 0.0053(14) 0.0053(13) 0.0105(14)
C17 0.0370(18) 0.049(2) 0.039(2) 0.0050(16) 0.0019(15) 0.0161(16)
C18 0.0371(19) 0.054(2) 0.050(2) -0.0015(19) 0.0051(17) 0.0189(17)
C19 0.043(2) 0.081(3) 0.080(4) 0.024(3) 0.011(2) 0.014(2)
C20 0.055(3) 0.082(4) 0.115(5) 0.026(4) 0.027(3) 0.012(3)
C21 0.035(2) 0.076(4) 0.107(5) -0.018(3) 0.008(3) 0.011(2)
C22 0.044(2) 0.091(4) 0.088(4) -0.012(3) -0.013(3) 0.025(3)
C23 0.045(2) 0.067(3) 0.070(3) 0.002(2) -0.010(2) 0.023(2)
C24 0.0419(18) 0.0382(18) 0.0372(19) 0.0055(15) 0.0048(15) 0.0151(15)
C25 0.045(2) 0.0377(19) 0.053(2) 0.0044(17) -0.0008(17) 0.0143(16)
C26 0.060(3) 0.039(2) 0.070(3) 0.002(2) -0.001(2) 0.0165(19)
C27 0.077(3) 0.040(2) 0.077(3) 0.008(2) 0.000(3) 0.028(2)
C28 0.066(3) 0.052(2) 0.064(3) 0.004(2) -0.007(2) 0.034(2)
C29 0.047(2) 0.046(2) 0.050(2) 0.0052(18) 0.0002(18) 0.0215(18)
C30 0.0327(16) 0.0335(16) 0.0329(18) 0.0016(13) 0.0045(13) 0.0109(13)
C31 0.0367(18) 0.053(2) 0.038(2) 0.0079(17) -0.0009(15) 0.0147(16)
C32 0.048(2) 0.065(3) 0.038(2) 0.0182(19) 0.0073(17) 0.0141(19)
C33 0.040(2) 0.065(3) 0.049(2) 0.019(2) 0.0173(18) 0.0124(19)
C34 0.0358(17) 0.051(2) 0.044(2) 0.0087(17) 0.0092(15) 0.0155(16)
C35 0.0338(16) 0.0372(17) 0.0341(18) 0.0044(14) 0.0051(13) 0.0137(14)
C36 0.0344(16) 0.0338(17) 0.0376(19) 0.0015(14) 0.0036(14) 0.0126(14)
C37 0.0378(17) 0.0368(18) 0.040(2) 0.0036(15) 0.0024(15) 0.0178(15)
C38 0.0364(17) 0.0427(19) 0.0382(19) 0.0075(15) 0.0009(15) 0.0134(15)
C39 0.0402(19) 0.049(2) 0.059(3) 0.0081(19) 0.0023(18) 0.0172(17)
C40 0.052(2) 0.040(2) 0.076(3) 0.004(2) -0.004(2) 0.0126(19)
C41 0.042(2) 0.054(3) 0.070(3) 0.016(2) -0.004(2) 0.0046(19)
C42 0.038(2) 0.068(3) 0.074(3) 0.020(2) -0.003(2) 0.020(2)
C43 0.043(2) 0.050(2) 0.059(3) 0.0146(19) -0.0005(18) 0.0210(18)
C44 0.0435(18) 0.0310(16) 0.0367(19) 0.0034(14) 0.0066(15) 0.0138(14)
C45 0.0440(19) 0.0374(18) 0.046(2) 0.0041(16) 0.0075(16) 0.0139(16)
C46 0.057(2) 0.0329(18) 0.056(3) 0.0088(17) 0.0123(19) 0.0128(17)
C47 0.074(3) 0.039(2) 0.071(3) 0.023(2) 0.013(2) 0.022(2)
C48 0.060(3) 0.050(2) 0.069(3) 0.021(2) 0.004(2) 0.026(2)
C49 0.048(2) 0.0385(19) 0.045(2) 0.0083(16) 0.0054(17) 0.0187(16)
Cl1 0.128(2) 0.150(3) 0.383(6) 0.062(3) 0.005(3) 0.040(2)
Cl2 0.199(3) 0.131(2) 0.209(3) 0.034(2) 0.057(2) 0.076(2)

loop_
_atom_type_symbol
_atom_type_description
_atom_type_scat_dispersion_real
_atom_type_scat_dispersion_imag
_atom_type_scat_source
C C 0.0033 0.0016 'International Tables Vol C Tables 4.2.6.8 and 6.1.1.4'
H H 0.0000 0.0000 'International Tables Vol C Tables 4.2.6.8 and 6.1.1.4'
N N 0.0061 0.0033 'International Tables Vol C Tables 4.2.6.8 and 6.1.1.4'
F F 0.0171 0.0103 'International Tables Vol C Tables 4.2.6.8 and 6.1.1.4'
Cl Cl 0.1484 0.1585 'International Tables Vol C Tables 4.2.6.8 and 6.1.1.4'
Ir Ir -1.4442 7.9887 'International Tables Vol C Tables 4.2.6.8 and 6.1.1.4'

loop_
_geom_angle_atom_site_label_1
_geom_angle_atom_site_label_2
_geom_angle_atom_site_label_3
_geom_angle
_geom_angle_site_symmetry_1
_geom_angle_site_symmetry_3
_geom_angle_publ_flag
C30 Ir C10 93.18(14) . . ?
C30 Ir N4 95.85(13) . . ?
C10 Ir N4 78.97(13) . . ?
C30 Ir N6 79.30(13) . . ?
C10 Ir N6 98.16(13) . . ?
N4 Ir N6 174.28(11) . . ?
C30 Ir N2 95.06(12) . . ?
C10 Ir N2 171.74(12) . . ?
N4 Ir N2 99.63(11) . . ?
N6 Ir N2 83.91(11) . . ?
C30 Ir N1 170.21(12) . . ?
C10 Ir N1 96.58(12) . . ?
N4 Ir N1 85.38(11) . . ?
N6 Ir N1 99.92(11) . . ?
N2 Ir N1 75.17(11) . . ?
C1 N1 C5 117.7(3) . . ?
C1 N1 Ir 127.0(3) . . ?
C5 N1 Ir 115.0(2) . . ?
N3 N2 C6 110.5(3) . . ?
N3 N2 Ir 132.7(2) . . ?
C6 N2 Ir 116.7(2) . . ?
C8 N3 N2 105.2(3) . . ?
C16 N4 C24 118.4(3) . . ?
C16 N4 Ir 113.9(2) . . ?
C24 N4 Ir 127.7(2) . . ?
C17 N5 C29 118.9(3) . . ?
C36 N6 C44 118.3(3) . . ?
C36 N6 Ir 112.1(2) . . ?
C44 N6 Ir 129.4(2) . . ?
C37 N7 C49 117.7(3) . . ?
N1 C1 C2 122.9(4) . . ?
C3 C2 C1 119.7(4) . . ?
C2 C3 C4 118.5(4) . . ?
C3 C4 C5 119.8(4) . . ?
N1 C5 C4 121.3(4) . . ?
N1 C5 C6 115.3(3) . . ?
C4 C5 C6 123.3(4) . . ?
N2 C6 C7 108.6(3) . . ?
N2 C6 C5 117.7(3) . . ?
C7 C6 C5 133.7(4) . . ?
C8 C7 C6 103.4(3) . . ?
N3 C8 C7 112.3(3) . . ?
N3 C8 C9 119.5(4) . . ?
C7 C8 C9 128.2(4) . . ?
F3 C9 F2 108.3(5) . . ?
F3 C9 F1 104.2(4) . . ?
F2 C9 F1 102.8(4) . . ?
F3 C9 C8 114.7(4) . . ?
F2 C9 C8 113.8(4) . . ?
F1 C9 C8 112.0(4) . . ?
C11 C10 C15 117.5(3) . . ?
C11 C10 Ir 128.2(3) . . ?
C15 C10 Ir 114.3(2) . . ?
C12 C11 C10 121.1(4) . . ?
C13 C12 C11 120.8(4) . . ?
C14 C13 C12 120.4(4) . . ?
C13 C14 C15 119.5(4) . . ?
C14 C15 C10 120.7(3) . . ?
C14 C15 C16 124.3(3) . . ?
C10 C15 C16 113.9(3) . . ?
N4 C16 C17 118.7(3) . . ?
N4 C16 C15 113.6(3) . . ?
C17 C16 C15 127.3(3) . . ?
N5 C17 C16 121.4(3) . . ?
N5 C17 C18 114.8(3) . . ?
C16 C17 C18 123.7(3) . . ?
C19 C18 C23 118.2(4) . . ?
C19 C18 C17 121.5(4) . . ?
C23 C18 C17 119.9(4) . . ?
C18 C19 C20 120.0(5) . . ?
C21 C20 C19 121.4(6) . . ?
C20 C21 C22 119.2(5) . . ?
C21 C22 C23 120.5(5) . . ?
C18 C23 C22 120.8(5) . . ?
N4 C24 C25 122.2(3) . . ?
N4 C24 C29 118.8(3) . . ?
C25 C24 C29 118.9(3) . . ?
C26 C25 C24 119.5(4) . . ?
C25 C26 C27 121.8(4) . . ?
C28 C27 C26 119.6(4) . . ?
C27 C28 C29 120.5(4) . . ?
N5 C29 C28 119.0(4) . . ?
N5 C29 C24 121.4(4) . . ?
C28 C29 C24 119.6(4) . . ?
C31 C30 C35 117.8(3) . . ?
C31 C30 Ir 128.8(3) . . ?
C35 C30 Ir 113.4(2) . . ?
C32 C31 C30 120.7(3) . . ?
C31 C32 C33 120.8(4) . . ?
C34 C33 C32 119.9(4) . . ?
C33 C34 C35 119.8(4) . . ?
C34 C35 C30 120.9(3) . . ?
C34 C35 C36 124.2(3) . . ?
C30 C35 C36 114.2(3) . . ?
N6 C36 C37 118.6(3) . . ?
N6 C36 C35 113.9(3) . . ?
C37 C36 C35 127.4(3) . . ?
N7 C37 C36 121.5(3) . . ?
N7 C37 C38 115.7(3) . . ?
C36 C37 C38 122.3(3) . . ?
C39 C38 C43 118.9(4) . . ?
C39 C38 C37 120.2(3) . . ?
C43 C38 C37 120.5(3) . . ?
C38 C39 C40 120.8(4) . . ?
C41 C40 C39 119.6(4) . . ?
C42 C41 C40 120.5(4) . . ?
C41 C42 C43 120.1(4) . . ?
C38 C43 C42 120.2(4) . . ?
N6 C44 C45 121.5(3) . . ?
N6 C44 C49 119.1(3) . . ?
C45 C44 C49 119.2(3) . . ?
C46 C45 C44 119.8(4) . . ?
C45 C46 C47 121.2(4) . . ?
C48 C47 C46 120.0(4) . . ?
C47 C48 C49 120.1(4) . . ?
N7 C49 C44 121.5(3) . . ?
N7 C49 C48 118.8(4) . . ?
C44 C49 C48 119.6(4) . . ?
Cl1 C50 Cl2 118.6(8) . . ?

loop_
_geom_bond_atom_site_label_1
_geom_bond_atom_site_label_2
_geom_bond_distance
_geom_bond_site_symmetry_2
_geom_bond_publ_flag
Ir C30 1.992(3) . ?
Ir C10 1.996(3) . ?
Ir N4 2.059(3) . ?
Ir N6 2.064(3) . ?
Ir N2 2.128(3) . ?
Ir N1 2.211(3) . ?
N1 C1 1.347(5) . ?
N1 C5 1.353(5) . ?
N2 N3 1.349(4) . ?
N2 C6 1.350(5) . ?
N3 C8 1.343(5) . ?
N4 C16 1.354(4) . ?
N4 C24 1.388(5) . ?
N5 C17 1.302(5) . ?
N5 C29 1.363(5) . ?
N6 C36 1.346(4) . ?
N6 C44 1.379(4) . ?
N7 C37 1.314(5) . ?
N7 C49 1.371(5) . ?
F1 C9 1.338(6) . ?
F2 C9 1.296(6) . ?
F3 C9 1.285(6) . ?
C1 C2 1.372(6) . ?
C2 C3 1.366(7) . ?
C3 C4 1.378(6) . ?
C4 C5 1.393(5) . ?
C5 C6 1.442(5) . ?
C6 C7 1.384(5) . ?
C7 C8 1.384(6) . ?
C8 C9 1.478(6) . ?
C10 C11 1.401(5) . ?
C10 C15 1.415(5) . ?
C11 C12 1.382(6) . ?
C12 C13 1.377(6) . ?
C13 C14 1.375(6) . ?
C14 C15 1.410(5) . ?
C15 C16 1.457(5) . ?
C16 C17 1.443(5) . ?
C17 C18 1.486(5) . ?
C18 C19 1.373(7) . ?
C18 C23 1.380(6) . ?
C19 C20 1.387(7) . ?
C20 C21 1.354(9) . ?
C21 C22 1.356(9) . ?
C22 C23 1.386(7) . ?
C24 C25 1.406(5) . ?
C24 C29 1.410(5) . ?
C25 C26 1.363(6) . ?
C26 C27 1.394(6) . ?
C27 C28 1.358(6) . ?
C28 C29 1.404(6) . ?
C30 C31 1.396(5) . ?
C30 C35 1.413(5) . ?
C31 C32 1.378(5) . ?
C32 C33 1.395(6) . ?
C33 C34 1.366(6) . ?
C34 C35 1.400(5) . ?
C35 C36 1.453(5) . ?
C36 C37 1.445(5) . ?
C37 C38 1.484(5) . ?
C38 C39 1.378(6) . ?
C38 C43 1.386(5) . ?
C39 C40 1.389(6) . ?
C40 C41 1.372(6) . ?
C41 C42 1.365(7) . ?
C42 C43 1.389(6) . ?
C44 C45 1.406(5) . ?
C44 C49 1.406(5) . ?
C45 C46 1.371(5) . ?
C46 C47 1.390(6) . ?
C47 C48 1.373(6) . ?
C48 C49 1.408(5) . ?
C50 Cl1 1.574(12) . ?
C50 Cl2 1.777(12) . ?
